data_7061837
loop_
_publ_author_name
'Castro, Jes\'us'
'Ferraro, Valentina'
'Bortoluzzi, Marco'

_publ_section_title
;
 Visible-emitting Cu(i) complexes with N-functionalized
 benzotriazole-based ligands
;
_journal_issue 39
_journal_name_full 'New Journal of Chemistry'
_journal_page_first 18938
_journal_page_last 18951
_journal_paper_doi 10.1039/D2NJ03165E
_journal_volume 46
_journal_year 2022
_chemical_formula_moiety 'C57 H42 Cu N6 O3 P2, B F4, C4 H10 O'
_chemical_formula_sum 'C61 H52 B Cu F4 N6 O4 P2'
_chemical_formula_weight 1145.37
_space_group_crystal_system triclinic
_space_group_IT_number 2
_space_group_name_Hall '-P 1'
_space_group_name_H-M_alt 'P -1'
_atom_sites_solution_hydrogens geom
_atom_sites_solution_primary dual
_audit_creation_method SHELXL-2018/3
_audit_update_record
;
2021-09-23 deposited with the CCDC.	2022-09-08 downloaded from the CCDC.
;
_cell_angle_alpha 96.034(2)
_cell_angle_beta 105.307(2)
_cell_angle_gamma 106.960(2)
_cell_formula_units_Z 2
_cell_length_a 11.3664(5)
_cell_length_b 12.6813(6)
_cell_length_c 20.9098(10)
_cell_measurement_reflns_used 9755
_cell_measurement_temperature 100(2)
_cell_measurement_theta_max 28.27
_cell_measurement_theta_min 2.41
_cell_volume 2725.9(2)
_computing_cell_refinement 'Bruker SAINT'
_computing_data_collection 'Bruker APEX3'
_computing_data_reduction 'Bruker SAINT'
_computing_structure_refinement 'SHELXL-2018/3 (Sheldrick, 2018)'
_computing_structure_solution 'SHELXT 2018/2 (Sheldrick, 2018)'
_diffrn_ambient_temperature 100(2)
_diffrn_measured_fraction_theta_full 0.999
_diffrn_measured_fraction_theta_max 0.999
_diffrn_measurement_device_type 'Bruker D8 Venture Photon II CMOS'
_diffrn_measurement_method '\f and \w scans'
_diffrn_radiation_monochromator 'Incoatec HeliosTM multilayer optics'
_diffrn_radiation_source 'Incoatec high brillance I\muS microsource'
_diffrn_radiation_type MoK\a
_diffrn_radiation_wavelength 0.71073
_diffrn_reflns_av_R_equivalents 0.0384
_diffrn_reflns_av_unetI/netI 0.0156
_diffrn_reflns_Laue_measured_fraction_full 0.999
_diffrn_reflns_Laue_measured_fraction_max 0.999
_diffrn_reflns_limit_h_max 15
_diffrn_reflns_limit_h_min -15
_diffrn_reflns_limit_k_max 16
_diffrn_reflns_limit_k_min -16
_diffrn_reflns_limit_l_max 27
_diffrn_reflns_limit_l_min -27
_diffrn_reflns_number 168957
_diffrn_reflns_point_group_measured_fraction_full 0.999
_diffrn_reflns_point_group_measured_fraction_max 0.999
_diffrn_reflns_theta_full 25.242
_diffrn_reflns_theta_max 28.302
_diffrn_reflns_theta_min 1.970
_exptl_absorpt_coefficient_mu 0.528
_exptl_absorpt_correction_T_max 0.7447
_exptl_absorpt_correction_T_min 0.7134
_exptl_absorpt_correction_type multi-scan
_exptl_absorpt_process_details 'SADABS-2016/2 (Bruker AXS Inc.)'
_exptl_crystal_colour yellow
_exptl_crystal_density_diffrn 1.395
_exptl_crystal_description prism
_exptl_crystal_F_000 1184
_exptl_crystal_size_max 0.174
_exptl_crystal_size_mid 0.131
_exptl_crystal_size_min 0.078
_refine_diff_density_max 0.354
_refine_diff_density_min -0.417
_refine_diff_density_rms 0.046
_refine_ls_extinction_method none
_refine_ls_goodness_of_fit_ref 1.027
_refine_ls_hydrogen_treatment constr
_refine_ls_matrix_type full
_refine_ls_number_parameters 714
_refine_ls_number_reflns 13508
_refine_ls_number_restraints 0
_refine_ls_restrained_S_all 1.027
_refine_ls_R_factor_all 0.0333
_refine_ls_R_factor_gt 0.0298
_refine_ls_shift/su_max 0.002
_refine_ls_shift/su_mean 0.000
_refine_ls_structure_factor_coef Fsqd
_refine_ls_weighting_details 'w=1/[\s^2^(Fo^2^)+(0.0323P)^2^+1.6825P] where P=(Fo^2^+2Fc^2^)/3'
_refine_ls_weighting_scheme calc
_refine_ls_wR_factor_gt 0.0741
_refine_ls_wR_factor_ref 0.0761
_reflns_Friedel_coverage 0.000
_reflns_number_gt 12432
_reflns_number_total 13508
_reflns_threshold_expression 'I > 2\s(I)'
_cod_data_source_file d2nj03165e3.cif
_cod_data_source_block CuPhO-trz-btzDPEphos
_cod_depositor_comments 'Adding full bibliography for 7061834--7061843.cif.'
_cod_database_code 7061837
_shelx_shelxl_version_number 2018/3
_shelx_space_group_comment
;
The symmetry employed for this shelxl refinement is uniquely defined
by the following loop, which should always be used as a source of
symmetry information in preference to the above space-group names.
They are only intended as comments.
;
_shelx_estimated_absorpt_t_min 0.914
_shelx_estimated_absorpt_t_max 0.960

loop_
_space_group_symop_operation_xyz
'x, y, z'
'-x, -y, -z'

loop_
_atom_site_label
_atom_site_type_symbol
_atom_site_fract_x
_atom_site_fract_y
_atom_site_fract_z
_atom_site_U_iso_or_equiv
_atom_site_adp_type
_atom_site_occupancy
_atom_site_site_symmetry_order
_atom_site_calc_flag
_atom_site_refinement_flags_posn
_atom_site_refinement_flags_adp
_atom_site_refinement_flags_occupancy
_atom_site_disorder_assembly
_atom_site_disorder_group
Cu Cu 0.76905(2) 0.62955(2) 0.26137(2) 0.01479(4) Uani 1 1 d . . . . .
P2 P 0.86178(3) 0.57619(3) 0.35565(2) 0.01491(6) Uani 1 1 d . . . . .
P1 P 0.63650(3) 0.72266(3) 0.28072(2) 0.01459(6) Uani 1 1 d . . . . .
O1 O 0.57295(9) 0.52633(8) 0.33815(4) 0.01772(17) Uani 1 1 d . . . . .
N1 N 0.84539(11) 0.62250(9) 0.13926(5) 0.0180(2) Uani 1 1 d . . . . .
N2 N 0.89079(10) 0.68516(9) 0.20405(5) 0.0180(2) Uani 1 1 d . . . . .
N3 N 1.00112(11) 0.76055(9) 0.21245(6) 0.0205(2) Uani 1 1 d . . . . .
C4 C 1.03160(13) 0.74894(11) 0.15268(7) 0.0207(3) Uani 1 1 d . . . . .
C5 C 1.14044(14) 0.81071(12) 0.13678(8) 0.0261(3) Uani 1 1 d . . . . .
H5 H 1.208619 0.870353 0.169042 0.031 Uiso 1 1 calc R U . . .
C6 C 1.14413(15) 0.78103(13) 0.07219(8) 0.0306(3) Uani 1 1 d . . . . .
H6 H 1.215867 0.821888 0.059409 0.037 Uiso 1 1 calc R U . . .
C7 C 1.04378(16) 0.69137(13) 0.02465(8) 0.0320(3) Uani 1 1 d . . . . .
H7 H 1.049837 0.673662 -0.019397 0.038 Uiso 1 1 calc R U . . .
C8 C 0.93690(15) 0.62841(13) 0.04003(7) 0.0283(3) Uani 1 1 d . . . . .
H8 H 0.870187 0.567142 0.008209 0.034 Uiso 1 1 calc R U . . .
C9 C 0.93303(13) 0.66045(11) 0.10527(7) 0.0205(3) Uani 1 1 d . . . . .
N11 N 0.68084(10) 0.51130(9) 0.17146(5) 0.0162(2) Uani 1 1 d . . . . .
C12 C 0.72924(12) 0.53307(10) 0.12068(6) 0.0175(2) Uani 1 1 d . . . . .
N13 N 0.68132(12) 0.48132(10) 0.05672(6) 0.0229(2) Uani 1 1 d . . . . .
C14 C 0.57248(14) 0.39431(11) 0.04572(7) 0.0219(3) Uani 1 1 d . . . . .
N15 N 0.51379(11) 0.36137(9) 0.09031(5) 0.0189(2) Uani 1 1 d . . . . .
C16 C 0.57310(12) 0.42142(10) 0.15232(6) 0.0171(2) Uani 1 1 d . . . . .
O11 O 0.52170(11) 0.33810(9) -0.01808(5) 0.0314(2) Uani 1 1 d . . . . .
C111 C 0.41825(15) 0.23422(12) -0.03242(7) 0.0290(3) Uani 1 1 d . . . . .
C112 C 0.29817(16) 0.23344(13) -0.03136(8) 0.0327(3) Uani 1 1 d . . . . .
H112 H 0.282932 0.301494 -0.019336 0.039 Uiso 1 1 calc R U . . .
C113 C 0.19867(16) 0.13016(14) -0.04839(9) 0.0371(4) Uani 1 1 d . . . . .
H113 H 0.114512 0.127292 -0.047809 0.045 Uiso 1 1 calc R U . . .
C114 C 0.22232(18) 0.03218(14) -0.06609(9) 0.0419(4) Uani 1 1 d . . . . .
H114 H 0.154315 -0.037999 -0.077771 0.050 Uiso 1 1 calc R U . . .
C115 C 0.3439(2) 0.03580(16) -0.06686(12) 0.0518(5) Uani 1 1 d . . . . .
H115 H 0.359618 -0.031946 -0.079045 0.062 Uiso 1 1 calc R U . . .
C116 C 0.44442(19) 0.13842(16) -0.04984(10) 0.0453(5) Uani 1 1 d . . . . .
H116 H 0.528743 0.141706 -0.050331 0.054 Uiso 1 1 calc R U . . .
O12 O 0.52481(9) 0.39360(8) 0.20185(5) 0.02101(19) Uani 1 1 d . . . . .
C121 C 0.41311(13) 0.29593(11) 0.18325(7) 0.0203(3) Uani 1 1 d . . . . .
C122 C 0.29759(14) 0.30989(13) 0.18266(8) 0.0274(3) Uani 1 1 d . . . . .
H122 H 0.293283 0.382436 0.195552 0.033 Uiso 1 1 calc R U . . .
C123 C 0.18672(15) 0.21494(14) 0.16268(9) 0.0327(3) Uani 1 1 d . . . . .
H123 H 0.105489 0.222252 0.161771 0.039 Uiso 1 1 calc R U . . .
C124 C 0.19516(15) 0.10989(14) 0.14414(9) 0.0334(3) Uani 1 1 d . . . . .
H124 H 0.119452 0.045297 0.130064 0.040 Uiso 1 1 calc R U . . .
C125 C 0.31365(16) 0.09875(13) 0.14607(9) 0.0313(3) Uani 1 1 d . . . . .
H125 H 0.318717 0.026373 0.133571 0.038 Uiso 1 1 calc R U . . .
C126 C 0.42487(14) 0.19223(12) 0.16607(8) 0.0249(3) Uani 1 1 d . . . . .
H126 H 0.506579 0.185159 0.167906 0.030 Uiso 1 1 calc R U . . .
C21 C 0.46676(12) 0.65892(11) 0.23004(6) 0.0173(2) Uani 1 1 d . . . . .
C22 C 0.36402(13) 0.63667(12) 0.25687(7) 0.0216(3) Uani 1 1 d . . . . .
H22 H 0.380745 0.654420 0.304392 0.026 Uiso 1 1 calc R U . . .
C23 C 0.23704(13) 0.58857(13) 0.21438(8) 0.0261(3) Uani 1 1 d . . . . .
H23 H 0.167511 0.573672 0.232992 0.031 Uiso 1 1 calc R U . . .
C24 C 0.21197(14) 0.56245(14) 0.14511(8) 0.0300(3) Uani 1 1 d . . . . .
H24 H 0.125390 0.528438 0.116275 0.036 Uiso 1 1 calc R U . . .
C25 C 0.31339(14) 0.58596(14) 0.11776(7) 0.0306(3) Uani 1 1 d . . . . .
H25 H 0.296003 0.569755 0.070130 0.037 Uiso 1 1 calc R U . . .
C26 C 0.44005(13) 0.63310(12) 0.15991(7) 0.0229(3) Uani 1 1 d . . . . .
H26 H 0.509177 0.647950 0.141003 0.027 Uiso 1 1 calc R U . . .
C31 C 0.67096(13) 0.86885(11) 0.27193(6) 0.0188(2) Uani 1 1 d . . . . .
C32 C 0.58070(15) 0.92364(12) 0.27221(8) 0.0276(3) Uani 1 1 d . . . . .
H32 H 0.499783 0.884522 0.277457 0.033 Uiso 1 1 calc R U . . .
C33 C 0.60869(17) 1.03480(13) 0.26487(8) 0.0334(3) Uani 1 1 d . . . . .
H33 H 0.547773 1.072093 0.266236 0.040 Uiso 1 1 calc R U . . .
C34 C 0.72481(18) 1.09160(13) 0.25556(9) 0.0353(4) Uani 1 1 d . . . . .
H34 H 0.743465 1.167646 0.250297 0.042 Uiso 1 1 calc R U . . .
C35 C 0.81345(17) 1.03782(14) 0.25393(9) 0.0359(4) Uani 1 1 d . . . . .
H35 H 0.892657 1.076620 0.246814 0.043 Uiso 1 1 calc R U . . .
C36 C 0.78764(14) 0.92658(12) 0.26267(8) 0.0265(3) Uani 1 1 d . . . . .
H36 H 0.849844 0.890371 0.262280 0.032 Uiso 1 1 calc R U . . .
C41 C 0.63023(12) 0.72430(11) 0.36702(6) 0.0170(2) Uani 1 1 d . . . . .
C42 C 0.60099(12) 0.62042(11) 0.38732(6) 0.0174(2) Uani 1 1 d . . . . .
C43 C 0.59688(13) 0.61169(13) 0.45225(7) 0.0223(3) Uani 1 1 d . . . . .
H43 H 0.574496 0.540242 0.464649 0.027 Uiso 1 1 calc R U . . .
C44 C 0.62599(14) 0.70897(14) 0.49872(7) 0.0264(3) Uani 1 1 d . . . . .
H44 H 0.623612 0.704055 0.543409 0.032 Uiso 1 1 calc R U . . .
C45 C 0.65860(14) 0.81358(13) 0.48093(7) 0.0258(3) Uani 1 1 d . . . . .
H45 H 0.679959 0.879864 0.513496 0.031 Uiso 1 1 calc R U . . .
C46 C 0.65989(13) 0.82098(12) 0.41504(7) 0.0212(3) Uani 1 1 d . . . . .
H46 H 0.681172 0.892557 0.402735 0.025 Uiso 1 1 calc R U . . .
C51 C 0.75142(12) 0.45659(11) 0.37628(6) 0.0167(2) Uani 1 1 d . . . . .
C52 C 0.61920(12) 0.44201(11) 0.36071(6) 0.0176(2) Uani 1 1 d . . . . .
C53 C 0.53009(13) 0.34357(12) 0.36469(7) 0.0222(3) Uani 1 1 d . . . . .
H53 H 0.440524 0.334516 0.351566 0.027 Uiso 1 1 calc R U . . .
C54 C 0.57231(14) 0.25811(12) 0.38797(7) 0.0243(3) Uani 1 1 d . . . . .
H54 H 0.511836 0.190590 0.391136 0.029 Uiso 1 1 calc R U . . .
C55 C 0.70332(14) 0.27200(12) 0.40655(7) 0.0227(3) Uani 1 1 d . . . . .
H55 H 0.732976 0.214853 0.423831 0.027 Uiso 1 1 calc R U . . .
C56 C 0.79119(13) 0.36942(11) 0.39992(7) 0.0196(2) Uani 1 1 d . . . . .
H56 H 0.880311 0.377008 0.411704 0.024 Uiso 1 1 calc R U . . .
C61 C 0.99985(12) 0.52892(11) 0.35759(6) 0.0180(2) Uani 1 1 d . . . . .
C62 C 0.98413(14) 0.44359(12) 0.30481(7) 0.0242(3) Uani 1 1 d . . . . .
H62 H 0.904157 0.412876 0.269457 0.029 Uiso 1 1 calc R U . . .
C63 C 1.08546(16) 0.40364(14) 0.30402(9) 0.0316(3) Uani 1 1 d . . . . .
H63 H 1.074076 0.344407 0.268697 0.038 Uiso 1 1 calc R U . . .
C64 C 1.20349(15) 0.45036(14) 0.35492(9) 0.0332(3) Uani 1 1 d . . . . .
H64 H 1.272852 0.423375 0.354083 0.040 Uiso 1 1 calc R U . . .
C65 C 1.22024(14) 0.53570(14) 0.40659(8) 0.0302(3) Uani 1 1 d . . . . .
H65 H 1.301421 0.567999 0.440924 0.036 Uiso 1 1 calc R U . . .
C66 C 1.11847(13) 0.57470(12) 0.40861(7) 0.0233(3) Uani 1 1 d . . . . .
H66 H 1.129828 0.632529 0.444764 0.028 Uiso 1 1 calc R U . . .
C71 C 0.92658(12) 0.68969(11) 0.42962(6) 0.0170(2) Uani 1 1 d . . . . .
C72 C 0.91941(13) 0.67418(12) 0.49375(7) 0.0202(2) Uani 1 1 d . . . . .
H72 H 0.875246 0.601887 0.500104 0.024 Uiso 1 1 calc R U . . .
C73 C 0.97688(14) 0.76450(13) 0.54850(7) 0.0252(3) Uani 1 1 d . . . . .
H73 H 0.970490 0.753849 0.591918 0.030 Uiso 1 1 calc R U . . .
C74 C 1.04327(14) 0.86969(13) 0.53985(7) 0.0270(3) Uani 1 1 d . . . . .
H74 H 1.083363 0.930797 0.577433 0.032 Uiso 1 1 calc R U . . .
C75 C 1.05131(14) 0.88596(12) 0.47613(8) 0.0253(3) Uani 1 1 d . . . . .
H75 H 1.097235 0.958052 0.470249 0.030 Uiso 1 1 calc R U . . .
C76 C 0.99217(13) 0.79679(11) 0.42118(7) 0.0212(3) Uani 1 1 d . . . . .
H76 H 0.996220 0.808490 0.377563 0.025 Uiso 1 1 calc R U . . .
B B 0.82557(16) 0.29267(14) 0.12872(9) 0.0269(3) Uani 1 1 d . . . . .
F1 F 0.74042(8) 0.29566(7) 0.16589(4) 0.02731(18) Uani 1 1 d . . . . .
F2 F 0.90627(9) 0.40240(8) 0.13425(5) 0.0348(2) Uani 1 1 d . . . . .
F3 F 0.90003(9) 0.22855(8) 0.15562(6) 0.0426(2) Uani 1 1 d . . . . .
F4 F 0.75474(10) 0.24608(9) 0.06150(5) 0.0436(3) Uani 1 1 d . . . . .
O1S O 0.72750(14) 1.01036(12) 0.62314(7) 0.0495(3) Uani 1 1 d . . . . .
C2S C 0.8254(2) 0.8861(2) 0.67366(11) 0.0586(6) Uani 1 1 d . . . . .
H2S1 H 0.756689 0.821297 0.642075 0.088 Uiso 1 1 calc R U . . .
H2S2 H 0.857386 0.864227 0.716798 0.088 Uiso 1 1 calc R U . . .
H2S3 H 0.896564 0.911537 0.654642 0.088 Uiso 1 1 calc R U . . .
C1S C 0.7732(2) 0.9791(2) 0.68502(10) 0.0629(7) Uani 1 1 d . . . . .
H1S1 H 0.701841 0.954013 0.704638 0.075 Uiso 1 1 calc R U . . .
H1S2 H 0.842081 1.044477 0.717274 0.075 Uiso 1 1 calc R U . . .
C4S C 0.6469(2) 1.1359(2) 0.56370(18) 0.0759(9) Uani 1 1 d . . . . .
H4S1 H 0.719137 1.152927 0.544859 0.114 Uiso 1 1 calc R U . . .
H4S2 H 0.620761 1.202412 0.569688 0.114 Uiso 1 1 calc R U . . .
H4S3 H 0.573806 1.073546 0.532702 0.114 Uiso 1 1 calc R U . . .
C3S C 0.6878(3) 1.1039(2) 0.62967(17) 0.0800(9) Uani 1 1 d . . . . .
H3S1 H 0.759858 1.167690 0.661413 0.096 Uiso 1 1 calc R U . . .
H3S2 H 0.614825 1.086648 0.648697 0.096 Uiso 1 1 calc R U . . .

loop_
_atom_site_aniso_label
_atom_site_aniso_U_11
_atom_site_aniso_U_22
_atom_site_aniso_U_33
_atom_site_aniso_U_23
_atom_site_aniso_U_13
_atom_site_aniso_U_12
Cu 0.01528(7) 0.01701(8) 0.01216(7) 0.00276(5) 0.00456(5) 0.00525(6)
P2 0.01369(14) 0.01766(15) 0.01390(14) 0.00433(11) 0.00425(11) 0.00559(11)
P1 0.01576(14) 0.01632(14) 0.01281(14) 0.00422(11) 0.00505(11) 0.00596(11)
O1 0.0186(4) 0.0200(4) 0.0174(4) 0.0073(3) 0.0060(3) 0.0090(4)
N1 0.0201(5) 0.0174(5) 0.0143(5) 0.0013(4) 0.0075(4) 0.0018(4)
N2 0.0187(5) 0.0164(5) 0.0158(5) 0.0002(4) 0.0057(4) 0.0022(4)
N3 0.0202(5) 0.0184(5) 0.0202(5) 0.0014(4) 0.0083(4) 0.0015(4)
C4 0.0236(6) 0.0174(6) 0.0205(6) 0.0025(5) 0.0098(5) 0.0038(5)
C5 0.0262(7) 0.0194(6) 0.0289(7) 0.0014(5) 0.0131(6) -0.0008(5)
C6 0.0326(8) 0.0248(7) 0.0342(8) 0.0047(6) 0.0214(7) -0.0003(6)
C7 0.0393(8) 0.0296(8) 0.0254(7) 0.0016(6) 0.0200(7) 0.0012(7)
C8 0.0323(7) 0.0257(7) 0.0215(7) -0.0007(5) 0.0135(6) -0.0009(6)
C9 0.0231(6) 0.0171(6) 0.0206(6) 0.0035(5) 0.0111(5) 0.0021(5)
N11 0.0172(5) 0.0155(5) 0.0150(5) 0.0027(4) 0.0055(4) 0.0037(4)
C12 0.0195(6) 0.0151(6) 0.0166(6) 0.0030(4) 0.0060(5) 0.0033(5)
N13 0.0268(6) 0.0209(5) 0.0147(5) 0.0013(4) 0.0069(4) -0.0010(5)
C14 0.0260(7) 0.0193(6) 0.0146(6) 0.0019(5) 0.0034(5) 0.0022(5)
N15 0.0201(5) 0.0168(5) 0.0156(5) 0.0031(4) 0.0037(4) 0.0016(4)
C16 0.0180(6) 0.0168(6) 0.0171(6) 0.0044(5) 0.0058(5) 0.0058(5)
O11 0.0364(6) 0.0274(5) 0.0140(4) -0.0011(4) 0.0051(4) -0.0091(4)
C111 0.0330(8) 0.0241(7) 0.0152(6) -0.0002(5) 0.0028(5) -0.0063(6)
C112 0.0332(8) 0.0256(7) 0.0269(7) 0.0054(6) -0.0025(6) 0.0021(6)
C113 0.0292(8) 0.0312(8) 0.0351(8) 0.0043(7) -0.0021(7) -0.0016(6)
C114 0.0401(9) 0.0261(8) 0.0398(9) -0.0015(7) 0.0032(8) -0.0065(7)
C115 0.0496(11) 0.0271(9) 0.0638(13) -0.0123(8) 0.0159(10) -0.0002(8)
C116 0.0384(9) 0.0351(9) 0.0498(11) -0.0119(8) 0.0170(8) -0.0020(7)
O12 0.0206(4) 0.0200(5) 0.0178(4) 0.0017(4) 0.0083(4) -0.0015(4)
C121 0.0185(6) 0.0204(6) 0.0180(6) 0.0048(5) 0.0062(5) 0.0001(5)
C122 0.0265(7) 0.0256(7) 0.0329(8) 0.0055(6) 0.0147(6) 0.0082(6)
C123 0.0199(7) 0.0372(8) 0.0414(9) 0.0085(7) 0.0126(6) 0.0070(6)
C124 0.0246(7) 0.0288(8) 0.0379(8) 0.0049(6) 0.0101(6) -0.0037(6)
C125 0.0334(8) 0.0199(7) 0.0398(9) 0.0070(6) 0.0163(7) 0.0029(6)
C126 0.0228(6) 0.0236(7) 0.0312(7) 0.0106(6) 0.0118(6) 0.0068(5)
C21 0.0166(6) 0.0189(6) 0.0175(6) 0.0065(5) 0.0049(5) 0.0068(5)
C22 0.0210(6) 0.0271(7) 0.0207(6) 0.0096(5) 0.0083(5) 0.0108(5)
C23 0.0186(6) 0.0324(7) 0.0313(7) 0.0138(6) 0.0103(6) 0.0094(6)
C24 0.0169(6) 0.0384(8) 0.0289(7) 0.0073(6) 0.0018(5) 0.0054(6)
C25 0.0219(7) 0.0441(9) 0.0194(6) 0.0032(6) 0.0024(5) 0.0065(6)
C26 0.0189(6) 0.0304(7) 0.0178(6) 0.0053(5) 0.0051(5) 0.0063(5)
C31 0.0242(6) 0.0175(6) 0.0153(6) 0.0047(5) 0.0062(5) 0.0071(5)
C32 0.0318(7) 0.0250(7) 0.0331(8) 0.0105(6) 0.0148(6) 0.0141(6)
C33 0.0457(9) 0.0264(8) 0.0362(8) 0.0108(6) 0.0139(7) 0.0209(7)
C34 0.0500(10) 0.0198(7) 0.0351(8) 0.0105(6) 0.0104(7) 0.0108(7)
C35 0.0360(8) 0.0257(8) 0.0446(9) 0.0143(7) 0.0150(7) 0.0034(6)
C36 0.0261(7) 0.0237(7) 0.0307(7) 0.0088(6) 0.0104(6) 0.0072(6)
C41 0.0158(5) 0.0235(6) 0.0146(5) 0.0053(5) 0.0059(4) 0.0091(5)
C42 0.0146(5) 0.0243(6) 0.0171(6) 0.0064(5) 0.0064(4) 0.0100(5)
C43 0.0222(6) 0.0325(7) 0.0197(6) 0.0118(5) 0.0108(5) 0.0141(6)
C44 0.0279(7) 0.0431(8) 0.0161(6) 0.0090(6) 0.0105(5) 0.0187(6)
C45 0.0272(7) 0.0358(8) 0.0170(6) -0.0001(5) 0.0068(5) 0.0159(6)
C46 0.0217(6) 0.0250(7) 0.0185(6) 0.0030(5) 0.0062(5) 0.0104(5)
C51 0.0175(6) 0.0182(6) 0.0149(5) 0.0048(4) 0.0055(5) 0.0057(5)
C52 0.0193(6) 0.0206(6) 0.0166(6) 0.0073(5) 0.0073(5) 0.0091(5)
C53 0.0180(6) 0.0252(7) 0.0262(7) 0.0094(5) 0.0094(5) 0.0076(5)
C54 0.0236(7) 0.0211(6) 0.0299(7) 0.0096(5) 0.0115(6) 0.0057(5)
C55 0.0259(7) 0.0213(6) 0.0253(7) 0.0099(5) 0.0093(5) 0.0111(5)
C56 0.0184(6) 0.0232(6) 0.0197(6) 0.0065(5) 0.0061(5) 0.0094(5)
C61 0.0168(6) 0.0215(6) 0.0200(6) 0.0083(5) 0.0085(5) 0.0086(5)
C62 0.0243(7) 0.0257(7) 0.0258(7) 0.0055(5) 0.0117(6) 0.0095(5)
C63 0.0383(8) 0.0310(8) 0.0387(8) 0.0104(6) 0.0237(7) 0.0189(7)
C64 0.0295(8) 0.0404(9) 0.0483(9) 0.0232(7) 0.0234(7) 0.0234(7)
C65 0.0194(6) 0.0406(9) 0.0370(8) 0.0183(7) 0.0100(6) 0.0145(6)
C66 0.0188(6) 0.0288(7) 0.0236(6) 0.0082(5) 0.0058(5) 0.0097(5)
C71 0.0151(5) 0.0202(6) 0.0162(6) 0.0034(5) 0.0038(4) 0.0077(5)
C72 0.0191(6) 0.0249(6) 0.0186(6) 0.0052(5) 0.0059(5) 0.0102(5)
C73 0.0265(7) 0.0348(8) 0.0173(6) 0.0028(5) 0.0052(5) 0.0167(6)
C74 0.0262(7) 0.0271(7) 0.0248(7) -0.0041(6) 0.0025(6) 0.0125(6)
C75 0.0232(6) 0.0203(6) 0.0302(7) 0.0020(5) 0.0055(6) 0.0074(5)
C76 0.0217(6) 0.0219(6) 0.0209(6) 0.0049(5) 0.0065(5) 0.0082(5)
B 0.0242(7) 0.0231(8) 0.0339(9) 0.0019(6) 0.0147(7) 0.0048(6)
F1 0.0243(4) 0.0306(4) 0.0328(5) 0.0087(4) 0.0145(4) 0.0117(3)
F2 0.0307(5) 0.0278(5) 0.0401(5) 0.0061(4) 0.0141(4) -0.0011(4)
F3 0.0291(5) 0.0321(5) 0.0716(7) 0.0064(5) 0.0196(5) 0.0155(4)
F4 0.0437(6) 0.0429(6) 0.0326(5) -0.0062(4) 0.0171(4) -0.0026(5)
O1S 0.0505(8) 0.0467(8) 0.0464(8) -0.0109(6) 0.0227(6) 0.0089(6)
C2S 0.0522(12) 0.0756(16) 0.0337(10) 0.0042(10) 0.0081(9) 0.0071(11)
C1S 0.0685(14) 0.0617(14) 0.0317(10) -0.0148(9) 0.0227(10) -0.0156(11)
C4S 0.0330(10) 0.0497(13) 0.134(3) -0.0027(15) 0.0112(13) 0.0178(10)
C3S 0.092(2) 0.0639(16) 0.102(2) -0.0059(15) 0.0633(19) 0.0299(15)

loop_
_atom_type_symbol
_atom_type_description
_atom_type_scat_dispersion_real
_atom_type_scat_dispersion_imag
_atom_type_scat_source
C C 0.0033 0.0016 'International Tables Vol C Tables 4.2.6.8 and 6.1.1.4'
H H 0.0000 0.0000 'International Tables Vol C Tables 4.2.6.8 and 6.1.1.4'
B B 0.0013 0.0007 'International Tables Vol C Tables 4.2.6.8 and 6.1.1.4'
N N 0.0061 0.0033 'International Tables Vol C Tables 4.2.6.8 and 6.1.1.4'
O O 0.0106 0.0060 'International Tables Vol C Tables 4.2.6.8 and 6.1.1.4'
F F 0.0171 0.0103 'International Tables Vol C Tables 4.2.6.8 and 6.1.1.4'
P P 0.1023 0.0942 'International Tables Vol C Tables 4.2.6.8 and 6.1.1.4'
Cu Cu 0.3201 1.2651 'International Tables Vol C Tables 4.2.6.8 and 6.1.1.4'

loop_
_geom_angle_atom_site_label_1
_geom_angle_atom_site_label_2
_geom_angle_atom_site_label_3
_geom_angle
_geom_angle_site_symmetry_1
_geom_angle_site_symmetry_3
_geom_angle_publ_flag
N11 Cu N2 77.46(4) . . ?
N11 Cu P2 118.95(3) . . ?
N2 Cu P2 114.54(3) . . ?
N11 Cu P1 110.97(3) . . ?
N2 Cu P1 120.88(3) . . ?
P2 Cu P1 110.717(13) . . ?
C71 P2 C61 102.69(6) . . ?
C71 P2 C51 106.99(6) . . ?
C61 P2 C51 102.00(6) . . ?
C71 P2 Cu 112.27(4) . . ?
C61 P2 Cu 118.04(4) . . ?
C51 P2 Cu 113.57(4) . . ?
C31 P1 C41 104.42(6) . . ?
C31 P1 C21 102.47(6) . . ?
C41 P1 C21 102.89(6) . . ?
C31 P1 Cu 119.70(4) . . ?
C41 P1 Cu 109.86(4) . . ?
C21 P1 Cu 115.68(4) . . ?
C42 O1 C52 115.46(10) . . ?
C9 N1 N2 109.67(10) . . ?
C9 N1 C12 131.86(11) . . ?
N2 N1 C12 118.38(10) . . ?
N3 N2 N1 109.26(10) . . ?
N3 N2 Cu 137.95(9) . . ?
N1 N2 Cu 112.73(8) . . ?
N2 N3 C4 108.14(11) . . ?
N3 C4 C9 109.32(11) . . ?
N3 C4 C5 129.64(12) . . ?
C9 C4 C5 121.05(12) . . ?
C6 C5 C4 116.96(13) . . ?
C5 C6 C7 121.47(13) . . ?
C8 C7 C6 122.18(13) . . ?
C7 C8 C9 115.88(13) . . ?
N1 C9 C4 103.61(11) . . ?
N1 C9 C8 133.95(13) . . ?
C4 C9 C8 122.44(12) . . ?
C12 N11 C16 112.43(11) . . ?
C12 N11 Cu 116.29(8) . . ?
C16 N11 Cu 130.82(9) . . ?
N13 C12 N11 128.42(12) . . ?
N13 C12 N1 117.26(11) . . ?
N11 C12 N1 114.32(11) . . ?
C12 N13 C14 111.65(11) . . ?
N15 C14 O11 119.02(12) . . ?
N15 C14 N13 127.16(12) . . ?
O11 C14 N13 113.82(12) . . ?
C14 N15 C16 114.28(11) . . ?
N15 C16 O12 119.51(11) . . ?
N15 C16 N11 125.96(12) . . ?
O12 C16 N11 114.52(11) . . ?
C14 O11 C111 117.74(11) . . ?
C112 C111 C116 122.86(15) . . ?
C112 C111 O11 120.31(15) . . ?
C116 C111 O11 116.77(15) . . ?
C111 C112 C113 118.30(16) . . ?
C114 C113 C112 120.10(17) . . ?
C115 C114 C113 120.20(16) . . ?
C114 C115 C116 120.36(18) . . ?
C111 C116 C115 118.19(18) . . ?
C16 O12 C121 115.54(10) . . ?
C122 C121 C126 123.08(13) . . ?
C122 C121 O12 117.84(12) . . ?
C126 C121 O12 119.08(12) . . ?
C121 C122 C123 118.33(14) . . ?
C124 C123 C122 119.91(14) . . ?
C125 C124 C123 120.21(14) . . ?
C124 C125 C126 120.61(15) . . ?
C121 C126 C125 117.85(13) . . ?
C22 C21 C26 118.94(12) . . ?
C22 C21 P1 124.12(10) . . ?
C26 C21 P1 116.93(10) . . ?
C23 C22 C21 120.37(13) . . ?
C24 C23 C22 120.13(13) . . ?
C23 C24 C25 119.99(13) . . ?
C26 C25 C24 120.06(14) . . ?
C25 C26 C21 120.50(13) . . ?
C36 C31 C32 119.06(13) . . ?
C36 C31 P1 119.57(10) . . ?
C32 C31 P1 121.34(10) . . ?
C33 C32 C31 120.31(14) . . ?
C34 C33 C32 120.28(15) . . ?
C35 C34 C33 119.91(14) . . ?
C34 C35 C36 120.41(15) . . ?
C31 C36 C35 120.00(14) . . ?
C46 C41 C42 118.00(12) . . ?
C46 C41 P1 125.06(10) . . ?
C42 C41 P1 116.82(9) . . ?
C43 C42 O1 121.85(12) . . ?
C43 C42 C41 121.92(12) . . ?
O1 C42 C41 116.22(11) . . ?
C44 C43 C42 118.78(13) . . ?
C43 C44 C45 120.91(13) . . ?
C44 C45 C46 119.70(13) . . ?
C45 C46 C41 120.65(13) . . ?
C56 C51 C52 116.95(11) . . ?
C56 C51 P2 121.93(10) . . ?
C52 C51 P2 120.64(9) . . ?
C53 C52 O1 117.85(11) . . ?
C53 C52 C51 121.98(12) . . ?
O1 C52 C51 120.13(11) . . ?
C52 C53 C54 119.72(12) . . ?
C55 C54 C53 119.62(13) . . ?
C54 C55 C56 120.08(12) . . ?
C55 C56 C51 121.54(12) . . ?
C66 C61 C62 119.46(12) . . ?
C66 C61 P2 122.99(10) . . ?
C62 C61 P2 117.54(10) . . ?
C63 C62 C61 120.02(14) . . ?
C62 C63 C64 120.00(15) . . ?
C65 C64 C63 120.26(14) . . ?
C64 C65 C66 120.18(14) . . ?
C65 C66 C61 120.06(14) . . ?
C72 C71 C76 119.17(12) . . ?
C72 C71 P2 123.66(10) . . ?
C76 C71 P2 117.10(10) . . ?
C73 C72 C71 120.16(13) . . ?
C74 C73 C72 120.24(13) . . ?
C73 C74 C75 120.04(13) . . ?
C76 C75 C74 119.96(14) . . ?
C75 C76 C71 120.42(13) . . ?
F4 B F3 110.88(13) . . ?
F4 B F1 109.07(13) . . ?
F3 B F1 108.49(13) . . ?
F4 B F2 109.91(13) . . ?
F3 B F2 109.50(13) . . ?
F1 B F2 108.95(12) . . ?
C3S O1S C1S 113.49(19) . . ?
O1S C1S C2S 109.42(16) . . ?
O1S C3S C4S 111.0(2) . . ?

loop_
_geom_bond_atom_site_label_1
_geom_bond_atom_site_label_2
_geom_bond_distance
_geom_bond_site_symmetry_2
_geom_bond_publ_flag
Cu N11 2.0792(10) . ?
Cu N2 2.0814(11) . ?
Cu P2 2.2482(3) . ?
Cu P1 2.2555(3) . ?
P2 C71 1.8217(13) . ?
P2 C61 1.8288(13) . ?
P2 C51 1.8367(13) . ?
P1 C31 1.8194(13) . ?
P1 C41 1.8227(13) . ?
P1 C21 1.8247(13) . ?
O1 C42 1.3890(16) . ?
O1 C52 1.3948(15) . ?
N1 C9 1.3765(16) . ?
N1 N2 1.3779(14) . ?
N1 C12 1.3939(16) . ?
N2 N3 1.2910(15) . ?
N3 C4 1.3868(17) . ?
C4 C9 1.3940(18) . ?
C4 C5 1.4004(18) . ?
C5 C6 1.378(2) . ?
C6 C7 1.410(2) . ?
C7 C8 1.382(2) . ?
C8 C9 1.3978(18) . ?
N11 C12 1.3371(16) . ?
N11 C16 1.3380(16) . ?
C12 N13 1.3185(16) . ?
N13 C14 1.3419(17) . ?
C14 N15 1.3178(17) . ?
C14 O11 1.3321(16) . ?
N15 C16 1.3217(16) . ?
C16 O12 1.3276(15) . ?
O11 C111 1.4265(17) . ?
C111 C112 1.368(2) . ?
C111 C116 1.368(3) . ?
C112 C113 1.395(2) . ?
C113 C114 1.380(3) . ?
C114 C115 1.374(3) . ?
C115 C116 1.395(2) . ?
O12 C121 1.4206(15) . ?
C121 C122 1.3723(19) . ?
C121 C126 1.380(2) . ?
C122 C123 1.394(2) . ?
C123 C124 1.386(2) . ?
C124 C125 1.385(2) . ?
C125 C126 1.386(2) . ?
C21 C22 1.3946(18) . ?
C21 C26 1.3983(18) . ?
C22 C23 1.3928(19) . ?
C23 C24 1.384(2) . ?
C24 C25 1.389(2) . ?
C25 C26 1.3872(19) . ?
C31 C36 1.3897(19) . ?
C31 C32 1.3977(19) . ?
C32 C33 1.386(2) . ?
C33 C34 1.382(2) . ?
C34 C35 1.377(2) . ?
C35 C36 1.397(2) . ?
C41 C46 1.3952(18) . ?
C41 C42 1.4010(18) . ?
C42 C43 1.3857(17) . ?
C43 C44 1.384(2) . ?
C44 C45 1.388(2) . ?
C45 C46 1.3942(19) . ?
C51 C56 1.3997(18) . ?
C51 C52 1.4021(17) . ?
C52 C53 1.3856(18) . ?
C53 C54 1.3903(19) . ?
C54 C55 1.3880(19) . ?
C55 C56 1.3901(19) . ?
C61 C66 1.3953(18) . ?
C61 C62 1.3974(19) . ?
C62 C63 1.390(2) . ?
C63 C64 1.391(2) . ?
C64 C65 1.379(2) . ?
C65 C66 1.3926(19) . ?
C71 C72 1.3955(18) . ?
C71 C76 1.4002(18) . ?
C72 C73 1.3935(19) . ?
C73 C74 1.385(2) . ?
C74 C75 1.392(2) . ?
C75 C76 1.3879(19) . ?
B F4 1.387(2) . ?
B F3 1.393(2) . ?
B F1 1.3981(18) . ?
B F2 1.3988(18) . ?
O1S C3S 1.393(3) . ?
O1S C1S 1.405(3) . ?
C2S C1S 1.492(4) . ?
C4S C3S 1.474(4) . ?
